data_8100174
loop_
_publ_author_name
'Wang, Yi-Fei'
'Lin, Feng'
'Pang, Wei-Qin'

_publ_section_title
;
Crystal structure of diethylenetriamine-penta[zinc(II),cobalt(II)] 
tetraphosphate, (C~4~H~14~N~3~)(Zn~4.04~Co~0.96~)(PO~4~)~4~
;
_journal_issue 4
_journal_name_full 'Zeitschrift f\"ur Kristallographie - New Crystal Structures'
_journal_page_first 387
_journal_page_last 388
_journal_volume 219
_journal_year 2004
_chemical_formula_sum 'C4 H14 Co N3 O16 P4 Zn4'
_chemical_formula_weight 810.91
_space_group_IT_number 9
_symmetry_cell_setting monoclinic
_symmetry_space_group_name_Hall 'C -2yc'
_symmetry_space_group_name_H-M 'C 1 c 1'
_cell_angle_alpha 90.00
_cell_angle_beta 130.28(3)
_cell_angle_gamma 90.00
_cell_formula_units_Z 4
_cell_length_a 27.037(5)
_cell_length_b 5.2070(10)
_cell_length_c 17.893(4)
_cell_measurement_temperature 293(2)
_cell_volume 1921.9(7)
_diffrn_ambient_temperature 293(2)
_exptl_crystal_density_diffrn 2.803
_cod_original_sg_symbol_H-M 'C c'
_cod_original_formula_sum 'C4 H14 Co1 N3 O16 P4 Zn4'
_cod_database_code 8100174

loop_
_symmetry_equiv_pos_as_xyz
'x, y, z'
'x, -y, z+1/2'
'x+1/2, y+1/2, z'
'x+1/2, -y+1/2, z+1/2'

loop_
_atom_site_label
_atom_site_type_symbol
_atom_site_fract_x
_atom_site_fract_y
_atom_site_fract_z
_atom_site_U_iso_or_equiv
_atom_site_adp_type
_atom_site_occupancy
_atom_site_symmetry_multiplicity
_atom_site_Wyckoff_symbol
_atom_site_calc_flag
_atom_site_refinement_flags
_atom_site_disorder_assembly
_atom_site_disorder_group
Zn1 Zn 0.26984(4) 0.31243(16) -0.03662(6) 0.0113(2) Uani 1 4 a d . . .
Zn2 Zn 0.39747(4) 0.70308(16) 0.05995(6) 0.0128(2) Uani 1 4 a d . . .
Zn3 Zn 0.54729(4) 0.27219(16) 0.22621(6) 0.0136(2) Uani 1 4 a d . . .
Zn4 Zn 0.64455(4) 0.78087(15) 0.35900(6) 0.0114(2) Uani 1 4 a d . . .
Zn5 Zn 0.65679(4) 0.37230(16) 0.63132(6) 0.0124(2) Uani 1 4 a d . . .
P1 P 0.40751(9) 0.2230(3) 0.16894(14) 0.0098(4) Uani 1 4 a d . . .
P2 P 0.54042(9) 0.7520(4) 0.12759(13) 0.0088(4) Uani 1 4 a d . . .
P3 P 0.65470(9) 0.2842(3) 0.45878(13) 0.0081(4) Uani 1 4 a d . . .
P4 P 0.75647(8) 0.3087(3) 0.85837(12) 0.0086(4) Uani 1 4 a d . . .
O1 O 0.3910(3) 0.2741(12) 0.2337(5) 0.0219(13) Uani 1 4 a d . . .
O2 O 0.4763(3) 0.3277(13) 0.2217(5) 0.0221(12) Uani 1 4 a d . . .
O3 O 0.4017(3) -0.0654(11) 0.1477(4) 0.0235(12) Uani 1 4 a d . . .
O4 O 0.3624(2) 0.3735(10) 0.0699(4) 0.0137(10) Uani 1 4 a d . . .
O5 O 0.5479(3) 1.0409(11) 0.1440(4) 0.0230(12) Uani 1 4 a d . . .
O6 O 0.4711(3) 0.6585(14) 0.0662(4) 0.0231(12) Uani 1 4 a d . . .
O7 O 0.5675(3) 0.6649(12) 0.0781(4) 0.0163(10) Uani 1 4 a d . . .
O8 O 0.5809(2) 0.6181(9) 0.2301(3) 0.0135(10) Uani 1 4 a d . . .
O9 O 0.6388(3) 0.1805(10) 0.5206(4) 0.0133(10) Uani 1 4 a d . . .
O10 O 0.6300(2) 0.5628(10) 0.4305(4) 0.0146(9) Uani 1 4 a d . . .
O11 O 0.7267(3) 0.2654(12) 0.5141(4) 0.0179(12) Uani 1 4 a d . . .
O12 O 0.6165(2) 0.1257(10) 0.3613(3) 0.0119(9) Uani 1 4 a d . . .
O13 O 0.7416(3) 0.5936(9) 0.8555(4) 0.0157(10) Uani 1 4 a d . . .
O14 O 0.7316(3) 0.1578(11) 0.9049(4) 0.0145(10) Uani 1 4 a d . . .
O15 O 0.8285(3) 0.2515(12) 0.9207(4) 0.0203(12) Uani 1 4 a d . . .
O16 O 0.7197(3) 0.2066(10) 0.7543(4) 0.0149(11) Uani 1 4 a d . . .
N1 N 1.0128(3) 0.9469(14) 0.9009(4) 0.0212(13) Uani 1 4 a d . . .
H5A H 1.0500 0.9357 0.9122 0.08(3) Uiso 1 4 a calc R . .
H5B H 1.0183 1.0462 0.9463 0.08(3) Uiso 1 4 a calc R . .
H5C H 0.9826 1.0150 0.8420 0.08(3) Uiso 1 4 a calc R . .
N2 N 0.8724(3) 0.7341(14) 0.7810(6) 0.0184(14) Uani 1 4 a d . . .
H7A H 0.8746 0.8906 0.7620 0.053(13) Uiso 1 4 a calc R . .
H7B H 0.8723 0.6158 0.7443 0.053(13) Uiso 1 4 a calc R . .
N3 N 0.6921(3) 0.7257(12) 0.6444(5) 0.0148(13) Uani 1 4 a d . . .
H6 H 0.6720 0.8591 0.6410 0.053(13) Uiso 1 4 a calc R . .
C1 C 0.9923(4) 0.6875(17) 0.9048(7) 0.0235(18) Uani 1 4 a d . . .
H1A H 1.0259 0.6124 0.9686 0.053(13) Uiso 1 4 a calc R . .
H1B H 0.9869 0.5794 0.8559 0.053(13) Uiso 1 4 a calc R . .
C2 C 0.9299(4) 0.6936(17) 0.8869(7) 0.0228(17) Uani 1 4 a d . . .
H2A H 0.9248 0.5329 0.9086 0.053(13) Uiso 1 4 a calc R . .
H2B H 0.9317 0.8309 0.9253 0.053(13) Uiso 1 4 a calc R . .
C3 C 0.8117(5) 0.712(2) 0.7664(8) 0.028(2) Uani 1 4 a d . . .
H3A H 0.8123 0.8382 0.8070 0.053(13) Uiso 1 4 a calc R . .
H3B H 0.8092 0.5430 0.7863 0.053(13) Uiso 1 4 a calc R . .
C4 C 0.7530(4) 0.7567(19) 0.6600(7) 0.0242(18) Uani 1 4 a d . . .
H4A H 0.7547 0.9285 0.6408 0.053(13) Uiso 1 4 a calc R . .
H4B H 0.7533 0.6351 0.6193 0.053(13) Uiso 1 4 a calc R . .

loop_
_atom_site_aniso_label
_atom_site_aniso_U_11
_atom_site_aniso_U_22
_atom_site_aniso_U_33
_atom_site_aniso_U_23
_atom_site_aniso_U_13
_atom_site_aniso_U_12
Zn1 0.0130(4) 0.0117(4) 0.0113(4) 0.0003(3) 0.0088(3) 0.0001(3)
Zn2 0.0122(4) 0.0146(4) 0.0125(4) -0.0003(3) 0.0083(3) -0.0014(3)
Zn3 0.0166(4) 0.0127(4) 0.0129(4) -0.0004(3) 0.0101(4) -0.0011(3)
Zn4 0.0148(4) 0.0105(4) 0.0116(4) -0.0006(3) 0.0098(4) -0.0007(3)
Zn5 0.0144(4) 0.0150(4) 0.0098(3) 0.0008(3) 0.0087(3) 0.0001(3)
P1 0.0129(8) 0.0103(8) 0.0078(7) 0.0003(6) 0.0074(7) -0.0001(6)
P2 0.0112(8) 0.0109(8) 0.0078(8) -0.0013(6) 0.0077(7) -0.0007(6)
P3 0.0117(8) 0.0097(8) 0.0064(8) 0.0005(6) 0.0074(7) 0.0021(6)
P4 0.0112(8) 0.0089(8) 0.0065(8) 0.0010(6) 0.0061(7) 0.0008(6)
O1 0.032(3) 0.023(3) 0.024(3) 0.002(2) 0.024(3) 0.003(2)
O2 0.013(2) 0.031(3) 0.020(3) -0.006(2) 0.009(2) -0.005(2)
O3 0.046(3) 0.007(2) 0.021(2) -0.003(2) 0.024(3) 0.000(2)
O4 0.012(2) 0.017(3) 0.008(2) 0.0031(19) 0.0053(18) -0.0019(19)
O5 0.048(3) 0.012(3) 0.020(2) 0.000(2) 0.027(2) -0.003(2)
O6 0.014(2) 0.040(3) 0.016(3) -0.008(2) 0.010(2) -0.006(2)
O7 0.017(2) 0.025(3) 0.015(2) -0.006(2) 0.014(2) -0.002(2)
O8 0.020(2) 0.010(2) 0.0044(19) -0.0021(17) 0.0052(18) -0.0038(19)
O9 0.026(3) 0.011(2) 0.016(2) 0.0035(19) 0.019(2) 0.0029(19)
O10 0.021(2) 0.012(2) 0.018(2) 0.001(2) 0.0156(19) 0.001(2)
O11 0.011(2) 0.032(3) 0.013(3) -0.002(2) 0.009(2) 0.0014(19)
O12 0.013(2) 0.011(2) 0.008(2) -0.0006(17) 0.0052(18) 0.0032(17)
O13 0.028(3) 0.009(2) 0.013(2) -0.0009(18) 0.014(2) 0.002(2)
O14 0.016(2) 0.012(2) 0.020(3) 0.004(2) 0.014(2) 0.0013(19)
O15 0.009(2) 0.044(3) 0.010(3) 0.007(2) 0.006(2) 0.001(2)
O16 0.023(3) 0.011(3) 0.009(2) -0.0002(17) 0.010(2) 0.0015(18)
N1 0.022(3) 0.025(3) 0.014(3) -0.001(3) 0.010(2) -0.008(3)
N2 0.016(3) 0.029(4) 0.015(3) -0.005(2) 0.012(3) -0.001(2)
N3 0.020(3) 0.011(3) 0.015(3) -0.003(2) 0.012(3) -0.002(2)
C1 0.020(4) 0.025(4) 0.024(4) 0.003(3) 0.014(3) -0.004(3)
C2 0.020(4) 0.034(4) 0.017(4) 0.003(3) 0.013(3) -0.005(3)
C3 0.023(4) 0.041(5) 0.027(4) 0.005(4) 0.019(4) 0.001(3)
C4 0.021(4) 0.038(5) 0.020(4) -0.005(3) 0.016(4) -0.007(3)

loop_
_geom_bond_atom_site_label_1
_geom_bond_atom_site_label_2
_geom_bond_distance
_geom_bond_site_symmetry_2
_geom_bond_publ_flag
Zn1 O13 1.924(5) 3_444 ?
Zn1 O11 1.928(6) 4_454 ?
Zn1 O4 1.957(5) . ?
Zn1 O14 2.000(6) 3_454 ?
Zn2 O3 1.925(6) 1_565 ?
Zn2 O6 1.933(6) . ?
Zn2 O15 1.934(6) 3_454 ?
Zn2 O4 2.023(5) . ?
Zn3 O2 1.892(6) . ?
Zn3 O5 1.909(6) 1_545 ?
Zn3 O8 1.998(5) . ?
Zn3 O12 2.019(5) . ?
Zn4 O10 1.932(5) . ?
Zn4 O14 1.954(5) 2_564 ?
Zn4 O12 1.960(5) 1_565 ?
Zn4 O8 1.967(5) . ?
Zn5 O16 1.908(6) . ?
Zn5 O7 1.950(5) 2_565 ?
Zn5 O9 1.977(6) . ?
Zn5 N3 2.016(7) . ?
P1 O1 1.510(7) . ?
P1 O3 1.531(6) . ?
P1 O2 1.541(6) . ?
P1 O4 1.565(5) . ?
P2 O6 1.516(6) . ?
P2 O5 1.521(6) . ?
P2 O7 1.536(6) . ?
P2 O8 1.566(5) . ?
P3 O11 1.512(6) . ?
P3 O9 1.523(6) . ?
P3 O10 1.539(5) . ?
P3 O12 1.569(5) . ?
P4 O15 1.521(6) . ?
P4 O13 1.529(5) . ?
P4 O16 1.532(6) . ?
P4 O14 1.577(6) . ?
O3 Zn2 1.925(6) 1_545 ?
O5 Zn3 1.909(6) 1_565 ?
O7 Zn5 1.950(5) 2_564 ?
O11 Zn1 1.928(6) 4 ?
O12 Zn4 1.960(5) 1_545 ?
O13 Zn1 1.924(5) 3_556 ?
O14 Zn4 1.954(5) 2_565 ?
O14 Zn1 2.000(6) 3_546 ?
O15 Zn2 1.934(6) 3_546 ?
N1 C1 1.480(11) . ?
N1 H5A 0.8900 . ?
N1 H5B 0.8900 . ?
N1 H5C 0.8900 . ?
N2 C3 1.488(11) . ?
N2 C2 1.497(11) . ?
N2 H7A 0.9000 . ?
N2 H7B 0.9000 . ?
N3 C4 1.489(11) . ?
N3 H6 0.8600 . ?
C1 C2 1.500(13) . ?
C1 H1A 0.9700 . ?
C1 H1B 0.9700 . ?
C2 H2A 0.9700 . ?
C2 H2B 0.9700 . ?
C3 C4 1.514(13) . ?
C3 H3A 0.9700 . ?
C3 H3B 0.9700 . ?
C4 H4A 0.9700 . ?
C4 H4B 0.9700 . ?
